data_7019773
loop_
_publ_author_name
'Zhao, Wen-Feng'
'Zou, Chao'
'Shi, Lian-Xu'
'Yu, Jian-Can'
'Qian, Guo-Dong'
'Wu, Chuan-De'

_publ_section_title
;
 Synthesis of diamondoid lanthanide-polyoxometalate solids as tunable
 photoluminescent materials.
;
_journal_issue 33
_journal_name_full 'Dalton transactions (Cambridge, England : 2003)'
_journal_page_first 10091
_journal_page_last 10096
_journal_paper_doi 10.1039/c2dt30481c
_journal_volume 41
_journal_year 2012
_chemical_formula_sum 'C36 H90 Eu2 N12 O58 W12 Zn'
_chemical_formula_weight 4194.69
_chemical_name_systematic
;
?
;
_space_group_IT_number 122
_symmetry_cell_setting tetragonal
_symmetry_space_group_name_Hall 'I -4 2bw'
_symmetry_space_group_name_H-M 'I -4 2 d'
_atom_sites_solution_hydrogens geom
_atom_sites_solution_primary direct
_atom_sites_solution_secondary difmap
_audit_creation_method SHELXL-97
_cell_angle_alpha 90.00
_cell_angle_beta 90.00
_cell_angle_gamma 90.00
_cell_formula_units_Z 4
_cell_length_a 14.1227(2)
_cell_length_b 14.1227(2)
_cell_length_c 44.7701(13)
_cell_measurement_reflns_used 32513
_cell_measurement_temperature 293(2)
_cell_measurement_theta_max 27.69
_cell_measurement_theta_min 3.02
_cell_volume 8929.4(3)
_computing_cell_refinement 'CrysAlisPro (Oxford Diffraction Ltd., 2010)'
_computing_data_collection 'CrysAlisPro (Oxford Diffraction Ltd., 2010)'
_computing_data_reduction 'CrysAlisPro (Oxford Diffraction Ltd., 2010)'
_computing_structure_refinement 'SHELXL-97 (Sheldrick, 1997)'
_computing_structure_solution 'SHELXS-97 (Sheldrick, 1990)'
_diffrn_ambient_temperature 293(2)
_diffrn_detector_area_resol_mean 10.3592
_diffrn_measured_fraction_theta_full 0.994
_diffrn_measured_fraction_theta_max 0.994
_diffrn_measurement_device_type 'Xcalibur, Atlas, Gemini ultra'
_diffrn_measurement_method '\w scans'
_diffrn_radiation_monochromator graphite
_diffrn_radiation_source 'fine-focus sealed tube'
_diffrn_radiation_type MoK\a
_diffrn_radiation_wavelength 0.71073
_diffrn_reflns_av_R_equivalents 0.0566
_diffrn_reflns_av_sigmaI/netI 0.0343
_diffrn_reflns_limit_h_max 17
_diffrn_reflns_limit_h_min -18
_diffrn_reflns_limit_k_max 18
_diffrn_reflns_limit_k_min -18
_diffrn_reflns_limit_l_max 44
_diffrn_reflns_limit_l_min -58
_diffrn_reflns_number 32513
_diffrn_reflns_theta_full 27.69
_diffrn_reflns_theta_max 27.69
_diffrn_reflns_theta_min 3.02
_diffrn_standards_interval_count none
_diffrn_standards_interval_time none
_diffrn_standards_number none
_exptl_absorpt_coefficient_mu 17.132
_exptl_absorpt_correction_T_max 0.108
_exptl_absorpt_correction_T_min 0.012
_exptl_absorpt_correction_type empirical
_exptl_absorpt_process_details CrysAlisPro
_exptl_crystal_colour colorless
_exptl_crystal_density_diffrn 3.120
_exptl_crystal_density_method 'not measured'
_exptl_crystal_description block
_exptl_crystal_F_000 7592
_exptl_crystal_size_max 0.29
_exptl_crystal_size_mid 0.23
_exptl_crystal_size_min 0.13
_platon_squeeze_details
;
Crystal structure was found to contain four disordered lattice solvent
molecules, which could not be sufficiently modeled in the refinement
cycles. These molecules were removed using the SQUEEZE procedure
implemented in the PLATON package.
;
_refine_diff_density_max 2.640
_refine_diff_density_min -1.292
_refine_diff_density_rms 0.340
_refine_ls_abs_structure_details 'Flack H D (1983), Acta Cryst. A39, 876-881'
_refine_ls_abs_structure_Flack -0.02(3)
_refine_ls_extinction_method none
_refine_ls_goodness_of_fit_ref 1.133
_refine_ls_hydrogen_treatment constr
_refine_ls_matrix_type full
_refine_ls_number_parameters 189
_refine_ls_number_reflns 5187
_refine_ls_number_restraints 8
_refine_ls_restrained_S_all 1.132
_refine_ls_R_factor_all 0.0655
_refine_ls_R_factor_gt 0.0580
_refine_ls_shift/su_max 0.001
_refine_ls_shift/su_mean 0.000
_refine_ls_structure_factor_coef Fsqd
_refine_ls_weighting_details 'calc w=1/[\s^2^(Fo^2^)+(0.0851P)^2^+70.6229P] where P=(Fo^2^+2Fc^2^)/3'
_refine_ls_weighting_scheme calc
_refine_ls_wR_factor_gt 0.1534
_refine_ls_wR_factor_ref 0.1596
_reflns_number_gt 4420
_reflns_number_total 5187
_reflns_threshold_expression >2sigma(I)
_cod_data_source_file c2dt30481c.txt
_cod_data_source_block EuPOM
_cod_original_sg_symbol_H-M I-42d
_cod_database_code 7019773

loop_
_symmetry_equiv_pos_as_xyz
'x, y, z'
'-x, -y, z'
'y, -x, -z'
'-y, x, -z'
'-x+1/2, y, -z+3/4'
'x+1/2, -y, -z+3/4'
'-y+1/2, -x, z+3/4'
'y+1/2, x, z+3/4'
'x+1/2, y+1/2, z+1/2'
'-x+1/2, -y+1/2, z+1/2'
'y+1/2, -x+1/2, -z+1/2'
'-y+1/2, x+1/2, -z+1/2'
'-x+1, y+1/2, -z+5/4'
'x+1, -y+1/2, -z+5/4'
'-y+1, -x+1/2, z+5/4'
'y+1, x+1/2, z+5/4'

loop_
_atom_site_label
_atom_site_type_symbol
_atom_site_fract_x
_atom_site_fract_y
_atom_site_fract_z
_atom_site_U_iso_or_equiv
_atom_site_adp_type
_atom_site_occupancy
_atom_site_symmetry_multiplicity
_atom_site_calc_flag
_atom_site_refinement_flags
W1 W 0.87473(5) 0.11781(5) 0.054312(15) 0.05771(19) Uani 1 1 d .
W2 W 1.10468(5) 0.14329(5) 0.055162(16) 0.0590(2) Uani 1 1 d .
W3 W 0.97756(6) 0.24770(5) 0.004170(14) 0.0604(2) Uani 1 1 d .
Eu1 Eu 0.72577(9) 0.2500 0.1250 0.0647(3) Uani 1 2 d S
Zn1 Zn 1.0000 0.0000 0.0000 0.0409(6) Uani 1 4 d S
O1 O 0.8933(8) -0.0046(8) 0.0656(2) 0.053(2) Uani 1 1 d .
O2 O 0.7970(9) 0.1572(9) 0.0821(3) 0.064(3) Uani 1 1 d .
O3 O 1.1778(10) 0.1862(9) 0.0809(3) 0.063(3) Uani 1 1 d .
O4 O 0.6314(14) 0.2774(17) 0.0763(4) 0.124(7) Uani 1 1 d D
O5 O 0.7785(12) 0.4007(10) 0.1006(3) 0.090(5) Uani 1 1 d D
O6 O 0.9897(7) 0.1085(7) 0.02481(17) 0.045(2) Uani 1 1 d .
O7 O 0.8869(10) 0.2425(9) 0.0330(3) 0.068(3) Uani 1 1 d .
O8 O 0.7939(7) 0.0753(7) 0.0243(2) 0.050(2) Uani 1 1 d .
O9 O 1.0780(9) 0.2582(8) 0.0339(2) 0.059(3) Uani 1 1 d .
O10 O 1.1921(8) 0.1053(8) 0.0245(2) 0.053(2) Uani 1 1 d .
O11 O 0.9900(8) 0.1519(7) 0.07758(19) 0.048(2) Uani 1 1 d .
O12 O 0.9691(10) 0.3654(9) -0.0045(3) 0.075(3) Uani 1 1 d .
O13 O 0.9084(16) 0.2500 0.1250 0.095(7) Uani 1 2 d S
O14 O 0.6039(16) 0.119(3) 0.1159(6) 0.199(17) Uani 1 1 d .
N1 N 0.633(2) 0.266(2) 0.0248(5) 0.138(9) Uiso 1 1 d D
N2 N 0.8715(16) 0.5232(14) 0.0885(4) 0.108(7) Uiso 1 1 d D
C1 C 0.6635(19) 0.2930(19) 0.0513(4) 0.096(7) Uiso 1 1 d D
H1A H 0.7179 0.3302 0.0510 0.115 Uiso 1 1 calc R
C2 C 0.680(3) 0.303(3) -0.0015(9) 0.173(16) Uiso 1 1 d D
H2A H 0.7263 0.3497 0.0045 0.260 Uiso 1 1 calc R
H2B H 0.6344 0.3322 -0.0143 0.260 Uiso 1 1 calc R
H2C H 0.7115 0.2527 -0.0119 0.260 Uiso 1 1 calc R
C3 C 0.556(3) 0.199(3) 0.0242(10) 0.176(19) Uiso 1 1 d D
H3A H 0.5310 0.1911 0.0440 0.264 Uiso 1 1 calc R
H3B H 0.5783 0.1389 0.0169 0.264 Uiso 1 1 calc R
H3C H 0.5069 0.2219 0.0112 0.264 Uiso 1 1 calc R
C4 C 0.8299(15) 0.4661(14) 0.1080(5) 0.089(6) Uiso 1 1 d D
H4A H 0.8403 0.4763 0.1283 0.107 Uiso 1 1 calc R
C5 C 0.873(3) 0.531(3) 0.0564(5) 0.165(15) Uiso 1 1 d D
H5A H 0.8448 0.4758 0.0477 0.247 Uiso 1 1 calc R
H5B H 0.9368 0.5376 0.0496 0.247 Uiso 1 1 calc R
H5C H 0.8370 0.5861 0.0505 0.247 Uiso 1 1 calc R
C6 C 0.910(2) 0.6098(17) 0.1009(6) 0.102(8) Uiso 1 1 d D
H6A H 0.9105 0.6055 0.1223 0.153 Uiso 1 1 calc R
H6B H 0.8708 0.6623 0.0950 0.153 Uiso 1 1 calc R
H6C H 0.9730 0.6191 0.0937 0.153 Uiso 1 1 calc R

loop_
_atom_site_aniso_label
_atom_site_aniso_U_11
_atom_site_aniso_U_22
_atom_site_aniso_U_33
_atom_site_aniso_U_23
_atom_site_aniso_U_13
_atom_site_aniso_U_12
W1 0.0641(4) 0.0624(4) 0.0466(3) -0.0058(3) 0.0055(3) 0.0046(3)
W2 0.0633(4) 0.0640(4) 0.0496(3) -0.0078(3) -0.0061(3) -0.0008(3)
W3 0.0754(5) 0.0524(4) 0.0534(3) 0.0009(3) -0.0014(3) 0.0009(4)
Eu1 0.0621(7) 0.0687(7) 0.0633(7) -0.0087(6) 0.000 0.000
Zn1 0.0443(9) 0.0443(9) 0.0340(12) 0.000 0.000 0.000
O1 0.070(7) 0.045(5) 0.044(4) 0.000(4) 0.010(5) -0.002(5)
O2 0.069(7) 0.065(7) 0.058(6) 0.000(6) -0.015(5) 0.001(6)
O3 0.077(8) 0.061(6) 0.051(6) -0.002(5) -0.011(6) 0.005(6)
O4 0.104(14) 0.17(2) 0.096(11) 0.012(12) 0.009(10) 0.043(14)
O5 0.122(13) 0.066(8) 0.082(9) 0.016(7) -0.013(9) -0.015(8)
O6 0.054(5) 0.043(5) 0.037(4) -0.014(4) 0.002(4) -0.008(4)
O7 0.088(9) 0.055(6) 0.063(6) 0.017(6) -0.014(6) 0.004(7)
O8 0.049(5) 0.047(5) 0.052(5) -0.020(4) -0.003(4) 0.002(4)
O9 0.070(7) 0.052(6) 0.053(5) 0.001(5) -0.006(5) 0.003(5)
O10 0.059(6) 0.053(6) 0.046(5) 0.007(4) 0.008(5) 0.003(5)
O11 0.052(5) 0.050(5) 0.043(4) -0.002(4) -0.013(4) 0.004(5)
O12 0.083(9) 0.065(8) 0.077(8) -0.008(6) -0.014(7) 0.010(7)
O13 0.074(12) 0.119(18) 0.093(13) -0.052(14) 0.000 0.000
O14 0.093(14) 0.37(5) 0.131(19) 0.01(2) -0.003(12) -0.11(2)

loop_
_atom_type_symbol
_atom_type_description
_atom_type_scat_dispersion_real
_atom_type_scat_dispersion_imag
_atom_type_scat_source
O O 0.0106 0.0060 'International Tables Vol C Tables 4.2.6.8 and 6.1.1.4'
H H 0.0000 0.0000 'International Tables Vol C Tables 4.2.6.8 and 6.1.1.4'
Zn Zn 0.2839 1.4301 'International Tables Vol C Tables 4.2.6.8 and 6.1.1.4'
Eu Eu -0.1578 3.6682 'International Tables Vol C Tables 4.2.6.8 and 6.1.1.4'
W W -0.8490 6.8722 'International Tables Vol C Tables 4.2.6.8 and 6.1.1.4'
C C 0.0033 0.0016 'International Tables Vol C Tables 4.2.6.8 and 6.1.1.4'
N N 0.0061 0.0033 'International Tables Vol C Tables 4.2.6.8 and 6.1.1.4'

loop_
_geom_angle_atom_site_label_1
_geom_angle_atom_site_label_2
_geom_angle_atom_site_label_3
_geom_angle
_geom_angle_site_symmetry_1
_geom_angle_site_symmetry_3
O2 W1 O1 101.2(5) . .
O2 W1 O8 103.4(5) . .
O1 W1 O8 89.1(5) . .
O2 W1 O11 93.6(5) . .
O1 W1 O11 88.0(5) . .
O8 W1 O11 163.0(4) . .
O2 W1 O7 96.5(6) . .
O1 W1 O7 162.2(5) . .
O8 W1 O7 89.6(5) . .
O11 W1 O7 88.1(5) . .
O2 W1 O6 162.4(5) . .
O1 W1 O6 90.2(4) . .
O8 W1 O6 90.0(4) . .
O11 W1 O6 73.3(4) . .
O7 W1 O6 72.0(5) . .
O3 W2 O11 98.0(5) . .
O3 W2 O9 99.0(5) . .
O11 W2 O9 92.3(5) . .
O3 W2 O10 101.4(6) . .
O11 W2 O10 159.6(4) . .
O9 W2 O10 90.5(5) . .
O3 W2 O1 100.6(5) . 2_755
O11 W2 O1 87.2(4) . 2_755
O9 W2 O1 160.2(4) . 2_755
O10 W2 O1 83.5(5) . 2_755
O3 W2 O6 168.6(5) . .
O11 W2 O6 73.1(4) . .
O9 W2 O6 74.6(4) . .
O10 W2 O6 88.3(4) . .
O1 W2 O6 86.3(4) 2_755 .
O12 W3 O7 98.7(6) . .
O12 W3 O10 101.8(6) . 4_645
O7 W3 O10 91.7(5) . 4_645
O12 W3 O9 97.6(6) . .
O7 W3 O9 91.7(5) . .
O10 W3 O9 159.6(5) 4_645 .
O12 W3 O8 101.1(6) . 3_665
O7 W3 O8 160.2(5) . 3_665
O10 W3 O8 82.6(4) 4_645 3_665
O9 W3 O8 87.4(5) . 3_665
O12 W3 O6 168.0(5) . .
O7 W3 O6 73.6(4) . .
O10 W3 O6 87.8(4) 4_645 .
O9 W3 O6 73.9(4) . .
O8 W3 O6 87.2(4) 3_665 .
O5 Eu1 O5 145.4(8) . 14_454
O5 Eu1 O2 89.5(5) . .
O5 Eu1 O2 76.9(4) 14_454 .
O5 Eu1 O2 76.9(4) . 14_454
O5 Eu1 O2 89.5(5) 14_454 14_454
O2 Eu1 O2 133.2(6) . 14_454
O5 Eu1 O14 138.2(8) . .
O5 Eu1 O14 69.7(9) 14_454 .
O2 Eu1 O14 76.8(8) . .
O2 Eu1 O14 139.6(6) 14_454 .
O5 Eu1 O14 69.7(9) . 14_454
O5 Eu1 O14 138.2(8) 14_454 14_454
O2 Eu1 O14 139.6(6) . 14_454
O2 Eu1 O14 76.8(8) 14_454 14_454
O14 Eu1 O14 95.7(17) . 14_454
O5 Eu1 O13 72.7(4) . .
O5 Eu1 O13 72.7(4) 14_454 .
O2 Eu1 O13 66.6(3) . .
O2 Eu1 O13 66.6(3) 14_454 .
O14 Eu1 O13 132.2(8) . .
O14 Eu1 O13 132.2(8) 14_454 .
O5 Eu1 O4 70.0(7) . .
O5 Eu1 O4 130.4(7) 14_454 .
O2 Eu1 O4 69.1(5) . .
O2 Eu1 O4 140.1(6) 14_454 .
O14 Eu1 O4 68.2(9) . .
O14 Eu1 O4 71.3(7) 14_454 .
O13 Eu1 O4 121.1(4) . .
O5 Eu1 O4 130.4(7) . 14_454
O5 Eu1 O4 70.0(7) 14_454 14_454
O2 Eu1 O4 140.1(6) . 14_454
O2 Eu1 O4 69.1(5) 14_454 14_454
O14 Eu1 O4 71.3(7) . 14_454
O14 Eu1 O4 68.2(9) 14_454 14_454
O13 Eu1 O4 121.1(4) . 14_454
O4 Eu1 O4 117.9(8) . 14_454
O6 Zn1 O6 108.3(5) 4_645 3_665
O6 Zn1 O6 110.0(3) 4_645 .
O6 Zn1 O6 110.0(3) 3_665 .
O6 Zn1 O6 110.0(3) 4_645 2_755
O6 Zn1 O6 110.0(3) 3_665 2_755
O6 Zn1 O6 108.3(5) . 2_755
W1 O1 W2 149.3(6) . 2_755
W1 O2 Eu1 162.3(7) . .
C1 O4 Eu1 127.3(18) . .
C4 O5 Eu1 134.5(13) . .
Zn1 O6 W1 118.6(5) . .
Zn1 O6 W2 119.4(5) . .
W1 O6 W2 99.8(3) . .
Zn1 O6 W3 119.1(4) . .
W1 O6 W3 98.6(4) . .
W2 O6 W3 96.9(4) . .
W3 O7 W1 115.6(7) . .
W1 O8 W3 151.2(6) . 4_645
W2 O9 W3 114.6(6) . .
W3 O10 W2 156.5(7) 3_665 .
W2 O11 W1 113.8(4) . .
C1 N1 C3 117(3) . .
C1 N1 C2 118(3) . .
C3 N1 C2 125(3) . .
C4 N2 C5 135(3) . .
C4 N2 C6 115.3(19) . .
C5 N2 C6 108(3) . .
O4 C1 N1 130(3) . .
O5 C4 N2 123(2) . .

loop_
_geom_bond_atom_site_label_1
_geom_bond_atom_site_label_2
_geom_bond_distance
_geom_bond_site_symmetry_2
W1 O2 1.751(13) .
W1 O1 1.820(11) .
W1 O8 1.862(10) .
W1 O11 1.991(10) .
W1 O7 2.010(11) .
W1 O6 2.097(9) .
W2 O3 1.661(12) .
W2 O11 1.910(11) .
W2 O9 1.918(12) .
W2 O10 1.924(10) .
W2 O1 2.015(11) 2_755
W2 O6 2.174(9) .
W3 O12 1.711(13) .
W3 O7 1.820(14) .
W3 O10 1.905(11) 4_645
W3 O9 1.952(11) .
W3 O8 1.969(10) 3_665
W3 O6 2.179(9) .
Eu1 O5 2.505(13) .
Eu1 O5 2.505(13) 14_454
Eu1 O2 2.533(13) .
Eu1 O2 2.533(13) 14_454
Eu1 O14 2.56(3) .
Eu1 O14 2.56(3) 14_454
Eu1 O13 2.58(2) .
Eu1 O4 2.584(19) .
Eu1 O4 2.584(19) 14_454
Zn1 O6 1.898(8) 4_645
Zn1 O6 1.898(8) 3_665
Zn1 O6 1.898(8) .
Zn1 O6 1.898(8) 2_755
O1 W2 2.015(11) 2_755
O4 C1 1.230(10) .
O5 C4 1.221(10) .
O8 W3 1.969(10) 4_645
O10 W3 1.905(11) 3_665
N1 C1 1.316(10) .
N1 C3 1.449(10) .
N1 C2 1.449(10) .
N2 C4 1.325(10) .
N2 C5 1.444(10) .
N2 C6 1.447(10) .

loop_
_platon_squeeze_void_nr
_platon_squeeze_void_average_x
_platon_squeeze_void_average_y
_platon_squeeze_void_average_z
_platon_squeeze_void_volume
_platon_squeeze_void_count_electrons
_platon_squeeze_void_content
1 -0.133 0.043 0.370 2338 433 ' '
